data_4507265
loop_
_publ_author_name
'Hou, Lei'
'Liu, Bin'
'Jia, Li-Na'
'Wei, Lei'
'Wang, Yao-Yu'
'Shi, Qi-Zhen'

_publ_section_title
;
 Two New (3,6)-Connected Frameworks Based on an Unsymmetrical Tritopic
 Pyridyldicarboxylate Ligand and Co2Dimer: Structures, Magnetic, and
 Sorption Properties
;
_journal_issue 2
_journal_name_full 'Crystal Growth &amp; Design'
_journal_page_first 701
_journal_paper_doi 10.1021/cg301413u
_journal_volume 13
_journal_year 2013
_chemical_formula_sum 'C26 H20 Co2 N2 O11'
_chemical_formula_weight 654.30
_chemical_name_systematic
; 
 ? 
;
_space_group_IT_number 152
_symmetry_cell_setting trigonal
_symmetry_space_group_name_Hall 'P 31 2"'
_symmetry_space_group_name_H-M 'P 31 2 1'
_atom_sites_solution_hydrogens geom
_atom_sites_solution_primary direct
_atom_sites_solution_secondary difmap
_audit_creation_method SHELXL-97
_cell_angle_alpha 90.00
_cell_angle_beta 90.00
_cell_angle_gamma 120.00
_cell_formula_units_Z 3
_cell_length_a 11.050(3)
_cell_length_b 11.050(3)
_cell_length_c 27.772(10)
_cell_measurement_reflns_used 5094
_cell_measurement_temperature 296(2)
_cell_measurement_theta_max 24.85
_cell_measurement_theta_min 2.18
_cell_volume 2936.7(15)
_computing_structure_refinement 'SHELXL-97 (Sheldrick, 1997)'
_computing_structure_solution 'SHELXS-97 (Sheldrick, 1990)'
_diffrn_ambient_temperature 296(2)
_diffrn_measured_fraction_theta_full 0.985
_diffrn_measured_fraction_theta_max 0.985
_diffrn_radiation_monochromator graphite
_diffrn_radiation_source 'fine-focus sealed tube'
_diffrn_radiation_type MoK\a
_diffrn_radiation_wavelength 0.71073
_diffrn_reflns_av_R_equivalents 0.0566
_diffrn_reflns_av_sigmaI/netI 0.0847
_diffrn_reflns_limit_h_max 13
_diffrn_reflns_limit_h_min -13
_diffrn_reflns_limit_k_max 12
_diffrn_reflns_limit_k_min -13
_diffrn_reflns_limit_l_max 34
_diffrn_reflns_limit_l_min -18
_diffrn_reflns_number 11060
_diffrn_reflns_theta_full 25.98
_diffrn_reflns_theta_max 25.98
_diffrn_reflns_theta_min 2.13
_exptl_absorpt_coefficient_mu 0.892
_exptl_absorpt_correction_T_max 0.9161
_exptl_absorpt_correction_T_min 0.8418
_exptl_absorpt_correction_type multi-scan
_exptl_absorpt_process_details sadabs
_exptl_crystal_colour red
_exptl_crystal_density_diffrn 1.110
_exptl_crystal_density_method 'not measured'
_exptl_crystal_description block
_exptl_crystal_F_000 996
_exptl_crystal_size_max 0.20
_exptl_crystal_size_mid 0.12
_exptl_crystal_size_min 0.10
_platon_squeeze_details
;
;
_refine_diff_density_max 0.480
_refine_diff_density_min -0.249
_refine_diff_density_rms 0.065
_refine_ls_abs_structure_details 'Flack H D (1983), Acta Cryst. A39, 876-881'
_refine_ls_abs_structure_Flack 0.05(3)
_refine_ls_extinction_method none
_refine_ls_goodness_of_fit_ref 0.941
_refine_ls_hydrogen_treatment constr
_refine_ls_matrix_type full
_refine_ls_number_parameters 186
_refine_ls_number_reflns 3800
_refine_ls_number_restraints 0
_refine_ls_restrained_S_all 0.941
_refine_ls_R_factor_all 0.0502
_refine_ls_R_factor_gt 0.0421
_refine_ls_shift/su_max 0.001
_refine_ls_shift/su_mean 0.000
_refine_ls_structure_factor_coef Fsqd
_refine_ls_weighting_details 'calc w=1/[\s^2^(Fo^2^)+(0.0364P)^2^+0.0000P] where P=(Fo^2^+2Fc^2^)/3'
_refine_ls_weighting_scheme calc
_refine_ls_wR_factor_gt 0.0994
_refine_ls_wR_factor_ref 0.1012
_reflns_number_gt 2567
_reflns_number_total 3800
_reflns_threshold_expression >2sigma(I)
_cod_data_source_file cg301413u_si_002.cif
_cod_data_source_block 1
_cod_original_cell_volume 2936.8(16)
_cod_original_sg_symbol_H-M P3(1)21
_cod_database_code 4507265

loop_
_symmetry_equiv_pos_as_xyz
'x, y, z'
'-y, x-y, z+1/3'
'-x+y, -x, z+2/3'
'y, x, -z'
'x-y, -y, -z+2/3'
'-x, -x+y, -z+1/3'

loop_
_atom_site_label
_atom_site_type_symbol
_atom_site_fract_x
_atom_site_fract_y
_atom_site_fract_z
_atom_site_U_iso_or_equiv
_atom_site_adp_type
_atom_site_occupancy
_atom_site_symmetry_multiplicity
_atom_site_calc_flag
_atom_site_refinement_flags
N1 N 0.1503(4) 0.6878(4) 0.28022(13) 0.0457(10) Uani 1 1 d .
Co1 Co 0.92301(6) 0.75378(6) 0.02925(2) 0.03432(16) Uani 1 1 d .
C1 C 0.2400(5) 0.7207(5) 0.24356(16) 0.0457(12) Uani 1 1 d .
H1 H 0.2536 0.7932 0.2231 0.055 Uiso 1 1 calc R
C2 C 0.3142(5) 0.6512(5) 0.23461(16) 0.0421(11) Uani 1 1 d .
C3 C 0.2906(5) 0.5438(5) 0.26526(17) 0.0457(12) Uani 1 1 d .
H3 H 0.3365 0.4938 0.2602 0.055 Uiso 1 1 calc R
C4 C 0.1974(5) 0.5090(5) 0.30424(17) 0.0470(12) Uani 1 1 d .
C5 C 0.1245(5) 0.5834(5) 0.30878(16) 0.0452(12) Uani 1 1 d .
H5 H 0.0568 0.5576 0.3326 0.054 Uiso 1 1 calc R
C6 C 0.1680(5) 0.3923(5) 0.33822(17) 0.0445(12) Uani 1 1 d .
C7 C 0.4129(5) 0.6947(5) 0.19330(16) 0.0476(12) Uani 1 1 d .
C8 C 0.3844(6) 0.7423(5) 0.15122(17) 0.0559(13) Uani 1 1 d .
H8 H 0.3069 0.7540 0.1493 0.067 Uiso 1 1 calc R
C9 C 0.4729(5) 0.7726(6) 0.11163(17) 0.0504(13) Uani 1 1 d .
H9 H 0.4543 0.8067 0.0836 0.060 Uiso 1 1 calc R
C10 C 0.5898(5) 0.7531(5) 0.11285(17) 0.0412(11) Uani 1 1 d .
C11 C 0.6213(5) 0.7110(6) 0.15750(19) 0.0538(13) Uani 1 1 d .
H11 H 0.7019 0.7047 0.1603 0.065 Uiso 1 1 calc R
C12 C 0.5325(5) 0.6793(6) 0.19669(17) 0.0487(12) Uani 1 1 d .
H12 H 0.5515 0.6479 0.2252 0.058 Uiso 1 1 calc R
C13 C 0.6828(5) 0.7801(4) 0.07048(18) 0.0410(11) Uani 1 1 d .
O1 O 0.7793(4) 0.7539(3) 0.07519(11) 0.0505(9) Uani 1 1 d .
O1W O 0.9572(4) 0.9572(4) 0.0000 0.0410(10) Uani 1 2 d S
H1W1 H 1.0184 0.9846 -0.0222 0.061 Uiso 1 1 d R
O2W O 1.0601(4) 0.8615(4) 0.08851(12) 0.0635(10) Uani 1 1 d .
H2W1 H 1.0309 0.8050 0.1121 0.095 Uiso 1 1 d R
H2W2 H 1.1473 0.8923 0.0859 0.095 Uiso 1 1 d R
O2 O 0.6508(4) 0.8187(4) 0.03262(12) 0.0585(10) Uani 1 1 d .
O3 O 0.2261(4) 0.3225(3) 0.32827(12) 0.0481(8) Uani 1 1 d .
O4 O 0.0928(5) 0.3746(4) 0.37317(15) 0.0791(13) Uani 1 1 d .

loop_
_atom_site_aniso_label
_atom_site_aniso_U_11
_atom_site_aniso_U_22
_atom_site_aniso_U_33
_atom_site_aniso_U_23
_atom_site_aniso_U_13
_atom_site_aniso_U_12
N1 0.055(3) 0.054(2) 0.038(2) 0.0071(18) 0.0100(19) 0.035(2)
Co1 0.0345(3) 0.0359(3) 0.0334(3) -0.0039(3) 0.0034(3) 0.0182(3)
C1 0.054(3) 0.057(3) 0.030(2) 0.018(2) 0.015(2) 0.031(3)
C2 0.050(3) 0.047(3) 0.032(2) 0.014(2) 0.016(2) 0.027(3)
C3 0.044(3) 0.055(3) 0.049(3) 0.008(2) 0.009(2) 0.033(2)
C4 0.066(3) 0.047(3) 0.040(3) 0.011(2) 0.014(3) 0.037(3)
C5 0.054(3) 0.046(3) 0.042(3) 0.007(2) 0.012(2) 0.030(2)
C6 0.058(3) 0.049(3) 0.035(3) 0.009(2) 0.009(2) 0.033(2)
C7 0.060(3) 0.060(3) 0.036(3) 0.008(2) 0.012(2) 0.040(3)
C8 0.070(3) 0.055(3) 0.052(3) 0.019(3) 0.020(3) 0.039(3)
C9 0.057(3) 0.072(4) 0.039(3) 0.013(3) 0.020(2) 0.044(3)
C10 0.049(3) 0.052(3) 0.031(2) 0.008(2) 0.010(2) 0.032(2)
C11 0.055(3) 0.062(3) 0.055(3) 0.011(3) 0.005(3) 0.038(3)
C12 0.053(3) 0.071(3) 0.034(3) 0.006(2) 0.008(2) 0.040(3)
C13 0.034(3) 0.038(2) 0.045(3) 0.009(2) 0.006(2) 0.014(2)
O1 0.062(2) 0.065(2) 0.0423(19) 0.0131(17) 0.0233(17) 0.0453(19)
O1W 0.0396(17) 0.0396(17) 0.036(2) -0.0001(10) 0.0001(10) 0.0140(19)
O2W 0.045(2) 0.088(3) 0.0468(19) -0.013(2) 0.0041(17) 0.0253(18)
O2 0.059(2) 0.078(3) 0.044(2) 0.0126(19) 0.0127(18) 0.038(2)
O3 0.067(2) 0.0502(18) 0.0412(18) 0.0169(15) 0.0165(17) 0.0401(18)
O4 0.106(3) 0.076(3) 0.081(3) 0.036(2) 0.054(3) 0.065(3)

loop_
_atom_type_symbol
_atom_type_description
_atom_type_scat_dispersion_real
_atom_type_scat_dispersion_imag
_atom_type_scat_source
C C 0.0033 0.0016 'International Tables Vol C Tables 4.2.6.8 and 6.1.1.4'
H H 0.0000 0.0000 'International Tables Vol C Tables 4.2.6.8 and 6.1.1.4'
N N 0.0061 0.0033 'International Tables Vol C Tables 4.2.6.8 and 6.1.1.4'
O O 0.0106 0.0060 'International Tables Vol C Tables 4.2.6.8 and 6.1.1.4'
Co Co 0.3494 0.9721 'International Tables Vol C Tables 4.2.6.8 and 6.1.1.4'

loop_
_geom_angle_atom_site_label_1
_geom_angle_atom_site_label_2
_geom_angle_atom_site_label_3
_geom_angle
_geom_angle_site_symmetry_1
_geom_angle_site_symmetry_3
C5 N1 C1 120.3(4) . .
C5 N1 Co1 117.0(3) . 6_665
C1 N1 Co1 121.4(3) . 6_665
O1 Co1 O3 167.80(13) . 3_664
O1 Co1 O2 107.52(15) . 4
O3 Co1 O2 84.67(14) 3_664 4
O1 Co1 O2W 81.58(14) . .
O3 Co1 O2W 86.23(13) 3_664 .
O2 Co1 O2W 170.85(14) 4 .
O1 Co1 N1 87.04(14) . 6_655
O3 Co1 N1 94.26(14) 3_664 6_655
O2 Co1 N1 81.47(14) 4 6_655
O2W Co1 N1 98.36(15) . 6_655
O1 Co1 O1W 88.10(10) . .
O3 Co1 O1W 92.47(12) 3_664 .
O2 Co1 O1W 91.07(12) 4 .
O2W Co1 O1W 90.19(13) . .
N1 Co1 O1W 169.44(15) 6_655 .
N1 C1 C2 123.0(4) . .
N1 C1 H1 118.5 . .
C2 C1 H1 118.5 . .
C3 C2 C1 117.0(4) . .
C3 C2 C7 123.3(4) . .
C1 C2 C7 119.8(4) . .
C2 C3 C4 120.6(4) . .
C2 C3 H3 119.7 . .
C4 C3 H3 119.7 . .
C3 C4 C5 117.4(4) . .
C3 C4 C6 122.3(4) . .
C5 C4 C6 120.2(4) . .
N1 C5 C4 121.5(4) . .
N1 C5 H5 119.3 . .
C4 C5 H5 119.3 . .
O4 C6 O3 126.1(4) . .
O4 C6 C4 118.3(4) . .
O3 C6 C4 115.6(4) . .
C8 C7 C12 120.4(4) . .
C8 C7 C2 120.4(4) . .
C12 C7 C2 119.1(4) . .
C7 C8 C9 119.5(5) . .
C7 C8 H8 120.3 . .
C9 C8 H8 120.3 . .
C8 C9 C10 121.9(5) . .
C8 C9 H9 119.0 . .
C10 C9 H9 119.0 . .
C9 C10 C11 117.5(4) . .
C9 C10 C13 122.8(5) . .
C11 C10 C13 119.7(4) . .
C12 C11 C10 120.4(4) . .
C12 C11 H11 119.8 . .
C10 C11 H11 119.8 . .
C11 C12 C7 120.1(5) . .
C11 C12 H12 120.0 . .
C7 C12 H12 120.0 . .
O1 C13 O2 126.1(4) . .
O1 C13 C10 117.1(4) . .
O2 C13 C10 116.6(4) . .
C13 O1 Co1 133.9(3) . .
Co1 O1W Co1 108.17(19) 4 .
Co1 O1W H1W1 110.5 4 .
Co1 O1W H1W1 109.0 . .
Co1 O2W H2W1 106.3 . .
Co1 O2W H2W2 120.1 . .
H2W1 O2W H2W2 107.2 . .
C13 O2 Co1 136.0(3) . 4
C6 O3 Co1 134.8(3) . 2_655

loop_
_geom_bond_atom_site_label_1
_geom_bond_atom_site_label_2
_geom_bond_distance
_geom_bond_site_symmetry_2
N1 C5 1.309(5) .
N1 C1 1.339(5) .
N1 Co1 2.206(4) 6_665
Co1 O1 2.037(3) .
Co1 O3 2.050(3) 3_664
Co1 O2 2.065(3) 4
Co1 O2W 2.149(3) .
Co1 N1 2.206(4) 6_655
Co1 O1W 2.237(3) .
C1 C2 1.398(6) .
C1 H1 0.9300 .
C2 C3 1.375(6) .
C2 C7 1.487(6) .
C3 C4 1.408(6) .
C3 H3 0.9300 .
C4 C5 1.416(6) .
C4 C6 1.496(7) .
C5 H5 0.9300 .
C6 O4 1.228(6) .
C6 O3 1.257(5) .
C7 C8 1.381(7) .
C7 C12 1.418(7) .
C8 C9 1.396(6) .
C8 H8 0.9300 .
C9 C10 1.413(6) .
C9 H9 0.9300 .
C10 C11 1.427(7) .
C10 C13 1.491(7) .
C11 C12 1.388(7) .
C11 H11 0.9300 .
C12 H12 0.9300 .
C13 O1 1.245(6) .
C13 O2 1.250(6) .
O1W Co1 2.237(3) 4
O1W H1W1 0.8505 .
O2W H2W1 0.8501 .
O2W H2W2 0.8501 .
O2 Co1 2.065(3) 4
O3 Co1 2.050(3) 2_655

loop_
_platon_squeeze_void_nr
_platon_squeeze_void_average_x
_platon_squeeze_void_average_y
_platon_squeeze_void_average_z
_platon_squeeze_void_volume
_platon_squeeze_void_count_electrons
_platon_squeeze_void_content
1 0.000 0.000 0.105 1243 377 ' '
